data_8103244
loop_
_publ_author_name
'Wei Yang'
'Yu-Heng Deng'
'Ye-Lan Xiao'
'Yong-Cheng Dai'
'Yuan-Yuan Zhang'
'Qiong-Hua Jin'
'Cun-Lin Zhang'

_publ_section_title
;
 Crystal structure of
 bis(benzoato-?O)bis(2,2'-biimidazole-?2N,N')copper(II),
 Cu(C6H6N4)2(C7H5O2)2
;
_journal_issue 4
_journal_name_full 'Zeitschrift f\"ur Kristallographie - New Crystal Structures'
_journal_page_first 565
_journal_volume 226
_journal_year 2011
_chemical_formula_sum 'C26 H22 Cu N8 O4'
_chemical_formula_weight 574.06
_space_group_IT_number 14
_symmetry_cell_setting monoclinic
_symmetry_space_group_name_Hall '-P 2yn'
_symmetry_space_group_name_H-M 'P 1 21/n 1'
_atom_sites_solution_hydrogens geom
_atom_sites_solution_primary direct
_atom_sites_solution_secondary difmap
_audit_creation_method SHELXL-97
_cell_angle_alpha 90.00
_cell_angle_beta 90.6090(10)
_cell_angle_gamma 90.00
_cell_formula_units_Z 2
_cell_length_a 12.4409(11)
_cell_length_b 7.0747(6)
_cell_length_c 14.0718(12)
_cell_measurement_reflns_used 2100
_cell_measurement_temperature 298(2)
_cell_measurement_theta_max 23.607
_cell_measurement_theta_min 3.296
_cell_volume 1238.47(18)
_computing_cell_refinement 'Bruker SMART'
_computing_data_collection 'Bruker SMART'
_computing_data_reduction 'Bruker SHELXTL'
_computing_molecular_graphics 'Bruker SHELXTL'
_computing_publication_material 'Bruker SHELXTL'
_computing_structure_refinement 'SHELXL-97 (Sheldrick, 1997)'
_computing_structure_solution 'SHELXS-97 (Sheldrick, 1990)'
_diffrn_ambient_temperature 298(2)
_diffrn_measured_fraction_theta_full 0.994
_diffrn_measured_fraction_theta_max 0.994
_diffrn_measurement_device_type 'CCD area detector'
_diffrn_measurement_method 'phi and omega scans'
_diffrn_radiation_monochromator graphite
_diffrn_radiation_source 'fine-focus sealed tube'
_diffrn_radiation_type MoK\a
_diffrn_radiation_wavelength 0.71073
_diffrn_reflns_av_R_equivalents 0.0698
_diffrn_reflns_av_sigmaI/netI 0.0610
_diffrn_reflns_limit_h_max 14
_diffrn_reflns_limit_h_min -13
_diffrn_reflns_limit_k_max 8
_diffrn_reflns_limit_k_min -8
_diffrn_reflns_limit_l_max 13
_diffrn_reflns_limit_l_min -16
_diffrn_reflns_number 6039
_diffrn_reflns_theta_full 25.02
_diffrn_reflns_theta_max 25.02
_diffrn_reflns_theta_min 2.90
_exptl_absorpt_coefficient_mu 0.933
_exptl_absorpt_correction_T_max 0.8140
_exptl_absorpt_correction_T_min 0.6897
_exptl_absorpt_correction_type multi-scan
_exptl_absorpt_process_details sadabs
_exptl_crystal_colour green
_exptl_crystal_density_diffrn 1.539
_exptl_crystal_density_method 'not measured'
_exptl_crystal_description block
_exptl_crystal_F_000 590
_exptl_crystal_size_max 0.43
_exptl_crystal_size_mid 0.42
_exptl_crystal_size_min 0.23
_refine_diff_density_max 0.754
_refine_diff_density_min -0.306
_refine_diff_density_rms 0.090
_refine_ls_extinction_method none
_refine_ls_goodness_of_fit_ref 1.136
_refine_ls_hydrogen_treatment constr
_refine_ls_matrix_type full
_refine_ls_number_parameters 178
_refine_ls_number_reflns 2176
_refine_ls_number_restraints 0
_refine_ls_restrained_S_all 1.136
_refine_ls_R_factor_all 0.0733
_refine_ls_R_factor_gt 0.0587
_refine_ls_shift/su_max 0.000
_refine_ls_shift/su_mean 0.000
_refine_ls_structure_factor_coef Fsqd
_refine_ls_weighting_details 'calc w=1/[\s^2^(Fo^2^)+(0.0931P)^2^+1.5629P] where P=(Fo^2^+2Fc^2^)/3'
_refine_ls_weighting_scheme calc
_refine_ls_wR_factor_gt 0.1834
_refine_ls_wR_factor_ref 0.1912
_reflns_number_gt 1658
_reflns_number_total 2176
_reflns_threshold_expression >2sigma(I)
_cod_data_source_file 1267-3585.cff
_cod_data_source_block 101118g
_cod_depositor_comments
;
The following automatic conversions were performed:

'_symmetry_cell_setting' value 'Monoclinic' changed to 'monoclinic'
according to /home/saulius/struct/CIF-dictionaries/cif_core.dic
dictionary named 'cif_core.dic' version 2.4.1 from 2010-06-29.

Automatic conversion script
Id: cif_fix_values 1715 2011-07-08 13:25:40Z adriana 

The following automatic conversions were performed:

'_refine_ls_hydrogen_treatment' value 'contr' was replaced with the
value 'constr' as specified in the replacement file
'src/cod-tools/trunk/data/replacement-values/replacement_values.lst'.

Automatic conversion script
Id: cif_fix_values 5376 2017-05-30 11:51:03Z andrius 
;
_cod_original_sg_symbol_H-M P2(1)/n
_cod_database_code 8103244

loop_
_symmetry_equiv_pos_as_xyz
'x, y, z'
'-x+1/2, y+1/2, -z+1/2'
'-x, -y, -z'
'x-1/2, -y-1/2, z-1/2'

loop_
_atom_site_label
_atom_site_type_symbol
_atom_site_fract_x
_atom_site_fract_y
_atom_site_fract_z
_atom_site_U_iso_or_equiv
_atom_site_adp_type
_atom_site_occupancy
_atom_site_symmetry_multiplicity
_atom_site_calc_flag
_atom_site_refinement_flags
Cu1 Cu 0.5000 0.5000 0.5000 0.0386(3) Uani 1 2 d S
N1 N 0.3971(3) 0.7138(5) 0.4788(3) 0.0385(10) Uani 1 1 d .
N2 N 0.3699(3) 0.9937(5) 0.4127(3) 0.0399(10) Uani 1 1 d .
H2 H 0.3814 1.0961 0.3815 0.048 Uiso 1 1 calc R
N3 N 0.5959(3) 0.6635(5) 0.4189(3) 0.0391(10) Uani 1 1 d .
N4 N 0.6047(3) 0.9215(6) 0.3311(3) 0.0430(10) Uani 1 1 d .
H4 H 0.5866 1.0267 0.3048 0.052 Uiso 1 1 calc R
O1 O 0.5758(3) 0.6690(5) 0.6573(3) 0.0555(10) Uani 1 1 d .
O2 O 0.4467(3) 0.7551(6) 0.7562(3) 0.0671(13) Uani 1 1 d .
C1 C 0.4390(4) 0.8496(6) 0.4252(3) 0.0349(11) Uani 1 1 d .
C2 C 0.2773(4) 0.9458(8) 0.4593(4) 0.0471(13) Uani 1 1 d .
H2A H 0.2146 1.0169 0.4623 0.057 Uiso 1 1 calc R
C3 C 0.2951(4) 0.7744(8) 0.5002(4) 0.0461(13) Uani 1 1 d .
H3 H 0.2460 0.7085 0.5369 0.055 Uiso 1 1 calc R
C4 C 0.5463(4) 0.8214(6) 0.3909(3) 0.0363(11) Uani 1 1 d .
C5 C 0.6997(4) 0.8259(8) 0.3190(4) 0.0485(13) Uani 1 1 d .
H5 H 0.7569 0.8629 0.2811 0.058 Uiso 1 1 calc R
C6 C 0.6941(4) 0.6677(7) 0.3727(4) 0.0464(13) Uani 1 1 d .
H6 H 0.7475 0.5761 0.3779 0.056 Uiso 1 1 calc R
C7 C 0.5188(4) 0.6484(7) 0.7309(4) 0.0428(12) Uani 1 1 d .
C8 C 0.5401(4) 0.4737(7) 0.7902(4) 0.0416(12) Uani 1 1 d .
C9 C 0.6233(4) 0.3504(7) 0.7688(4) 0.0464(13) Uani 1 1 d .
H9 H 0.6668 0.3755 0.7170 0.056 Uiso 1 1 calc R
C10 C 0.6424(5) 0.1908(8) 0.8234(5) 0.0589(16) Uani 1 1 d .
H10 H 0.6979 0.1083 0.8085 0.071 Uiso 1 1 calc R
C11 C 0.5773(6) 0.1562(9) 0.9007(5) 0.0704(19) Uani 1 1 d .
H11 H 0.5889 0.0485 0.9373 0.084 Uiso 1 1 calc R
C12 C 0.4966(5) 0.2776(10) 0.9240(5) 0.0687(18) Uani 1 1 d .
H12 H 0.4545 0.2544 0.9769 0.082 Uiso 1 1 calc R
C13 C 0.4778(5) 0.4348(9) 0.8685(4) 0.0596(16) Uani 1 1 d .
H13 H 0.4220 0.5163 0.8840 0.071 Uiso 1 1 calc R

loop_
_atom_site_aniso_label
_atom_site_aniso_U_11
_atom_site_aniso_U_22
_atom_site_aniso_U_33
_atom_site_aniso_U_23
_atom_site_aniso_U_13
_atom_site_aniso_U_12
Cu1 0.0393(5) 0.0258(5) 0.0509(6) 0.0095(4) 0.0063(4) 0.0047(3)
N1 0.038(2) 0.030(2) 0.048(2) 0.0086(18) 0.0015(18) 0.0007(17)
N2 0.047(2) 0.027(2) 0.045(2) 0.0068(18) -0.0005(19) 0.0030(17)
N3 0.043(2) 0.031(2) 0.044(2) 0.0038(18) 0.0004(19) 0.0016(17)
N4 0.047(2) 0.031(2) 0.051(3) 0.010(2) 0.004(2) 0.0011(19)
O1 0.066(3) 0.039(2) 0.061(2) 0.0143(19) 0.011(2) 0.0015(18)
O2 0.072(3) 0.046(2) 0.084(3) 0.030(2) 0.026(2) 0.020(2)
C1 0.043(3) 0.027(2) 0.035(2) 0.000(2) -0.003(2) 0.0017(19)
C2 0.047(3) 0.039(3) 0.055(3) 0.006(2) 0.003(3) 0.010(2)
C3 0.042(3) 0.043(3) 0.054(3) 0.010(3) 0.009(2) 0.005(2)
C4 0.044(3) 0.028(2) 0.037(3) 0.001(2) 0.002(2) 0.000(2)
C5 0.045(3) 0.047(3) 0.053(3) 0.009(3) 0.008(2) 0.000(2)
C6 0.044(3) 0.041(3) 0.054(3) 0.002(2) 0.006(2) 0.008(2)
C7 0.048(3) 0.031(3) 0.049(3) 0.007(2) 0.005(2) -0.001(2)
C8 0.048(3) 0.032(3) 0.045(3) 0.004(2) -0.005(2) -0.002(2)
C9 0.049(3) 0.036(3) 0.054(3) -0.001(2) -0.004(2) -0.002(2)
C10 0.064(4) 0.039(3) 0.074(4) 0.002(3) -0.015(3) 0.005(3)
C11 0.076(4) 0.044(3) 0.091(5) 0.031(3) -0.019(4) -0.004(3)
C12 0.065(4) 0.069(4) 0.072(4) 0.032(4) 0.007(3) 0.003(3)
C13 0.057(4) 0.057(3) 0.065(4) 0.019(3) 0.012(3) 0.007(3)

loop_
_atom_type_symbol
_atom_type_description
_atom_type_scat_dispersion_real
_atom_type_scat_dispersion_imag
_atom_type_scat_source
C C 0.0033 0.0016 'International Tables Vol C Tables 4.2.6.8 and 6.1.1.4'
H H 0.0000 0.0000 'International Tables Vol C Tables 4.2.6.8 and 6.1.1.4'
N N 0.0061 0.0033 'International Tables Vol C Tables 4.2.6.8 and 6.1.1.4'
O O 0.0106 0.0060 'International Tables Vol C Tables 4.2.6.8 and 6.1.1.4'
Cu Cu 0.3201 1.2651 'International Tables Vol C Tables 4.2.6.8 and 6.1.1.4'

loop_
_geom_angle_atom_site_label_1
_geom_angle_atom_site_label_2
_geom_angle_atom_site_label_3
_geom_angle
_geom_angle_site_symmetry_1
_geom_angle_site_symmetry_3
N1 Cu1 N1 180.0(2) 3_666 .
N1 Cu1 N3 97.82(16) 3_666 .
N1 Cu1 N3 82.18(16) . .
N1 Cu1 N3 82.18(16) 3_666 3_666
N1 Cu1 N3 97.82(16) . 3_666
N3 Cu1 N3 180.0 . 3_666
C1 N1 C3 105.5(4) . .
C1 N1 Cu1 112.1(3) . .
C3 N1 Cu1 142.4(3) . .
C1 N2 C2 106.8(4) . .
C1 N2 H2 126.6 . .
C2 N2 H2 126.6 . .
C4 N3 C6 104.5(4) . .
C4 N3 Cu1 111.8(3) . .
C6 N3 Cu1 143.3(3) . .
C4 N4 C5 107.2(4) . .
C4 N4 H4 126.4 . .
C5 N4 H4 126.4 . .
N1 C1 N2 111.6(4) . .
N1 C1 C4 117.5(4) . .
N2 C1 C4 131.0(4) . .
C3 C2 N2 106.8(5) . .
C3 C2 H2A 126.6 . .
N2 C2 H2A 126.6 . .
C2 C3 N1 109.4(5) . .
C2 C3 H3 125.3 . .
N1 C3 H3 125.3 . .
N4 C4 N3 112.4(4) . .
N4 C4 C1 131.1(4) . .
N3 C4 C1 116.4(4) . .
C6 C5 N4 106.7(5) . .
C6 C5 H5 126.6 . .
N4 C5 H5 126.6 . .
C5 C6 N3 109.2(5) . .
C5 C6 H6 125.4 . .
N3 C6 H6 125.4 . .
O2 C7 O1 125.6(5) . .
O2 C7 C8 117.8(5) . .
O1 C7 C8 116.6(5) . .
C13 C8 C9 118.3(5) . .
C13 C8 C7 120.4(5) . .
C9 C8 C7 121.3(5) . .
C10 C9 C8 121.0(5) . .
C10 C9 H9 119.5 . .
C8 C9 H9 119.5 . .
C11 C10 C9 118.8(6) . .
C11 C10 H10 120.6 . .
C9 C10 H10 120.6 . .
C12 C11 C10 121.0(6) . .
C12 C11 H11 119.5 . .
C10 C11 H11 119.5 . .
C11 C12 C13 119.6(6) . .
C11 C12 H12 120.2 . .
C13 C12 H12 120.2 . .
C12 C13 C8 121.3(6) . .
C12 C13 H13 119.4 . .
C8 C13 H13 119.4 . .

loop_
_geom_bond_atom_site_label_1
_geom_bond_atom_site_label_2
_geom_bond_distance
_geom_bond_site_symmetry_2
Cu1 N1 2.002(4) 3_666
Cu1 N1 2.002(4) .
Cu1 N3 2.023(4) .
Cu1 N3 2.023(4) 3_666
N1 C1 1.331(6) .
N1 C3 1.375(6) .
N2 C1 1.344(6) .
N2 C2 1.374(7) .
N2 H2 0.8600 .
N3 C4 1.334(6) .
N3 C6 1.390(7) .
N4 C4 1.322(6) .
N4 C5 1.375(7) .
N4 H4 0.8600 .
O1 C7 1.270(6) .
O2 C7 1.228(6) .
C1 C4 1.439(7) .
C2 C3 1.359(7) .
C2 H2A 0.9300 .
C3 H3 0.9300 .
C5 C6 1.353(7) .
C5 H5 0.9300 .
C6 H6 0.9300 .
C7 C8 1.514(7) .
C8 C13 1.381(8) .
C8 C9 1.388(7) .
C9 C10 1.385(8) .
C9 H9 0.9300 .
C10 C11 1.384(10) .
C10 H10 0.9300 .
C11 C12 1.364(10) .
C11 H11 0.9300 .
C12 C13 1.378(8) .
C12 H12 0.9300 .
C13 H13 0.9300 .

loop_
_geom_torsion_atom_site_label_1
_geom_torsion_atom_site_label_2
_geom_torsion_atom_site_label_3
_geom_torsion_atom_site_label_4
_geom_torsion
_geom_torsion_site_symmetry_1
N1 Cu1 N1 C1 -148(34) 3_666
N3 Cu1 N1 C1 0.1(3) .
N3 Cu1 N1 C1 -179.9(3) 3_666
N1 Cu1 N1 C3 32(34) 3_666
N3 Cu1 N1 C3 -179.7(6) .
N3 Cu1 N1 C3 0.3(6) 3_666
N1 Cu1 N3 C4 178.6(3) 3_666
N1 Cu1 N3 C4 -1.4(3) .
N3 Cu1 N3 C4 4(100) 3_666
N1 Cu1 N3 C6 6.8(6) 3_666
N1 Cu1 N3 C6 -173.2(6) .
N3 Cu1 N3 C6 -168(100) 3_666
C3 N1 C1 N2 0.9(6) .
Cu1 N1 C1 N2 -179.0(3) .
C3 N1 C1 C4 -179.0(4) .
Cu1 N1 C1 C4 1.1(5) .
C2 N2 C1 N1 -1.3(6) .
C2 N2 C1 C4 178.5(5) .
C1 N2 C2 C3 1.2(6) .
N2 C2 C3 N1 -0.7(6) .
C1 N1 C3 C2 -0.1(6) .
Cu1 N1 C3 C2 179.8(4) .
C5 N4 C4 N3 -0.6(6) .
C5 N4 C4 C1 -176.8(5) .
C6 N3 C4 N4 0.5(6) .
Cu1 N3 C4 N4 -174.5(3) .
C6 N3 C4 C1 177.3(4) .
Cu1 N3 C4 C1 2.3(5) .
N1 C1 C4 N4 173.7(5) .
N2 C1 C4 N4 -6.1(9) .
N1 C1 C4 N3 -2.4(7) .
N2 C1 C4 N3 177.8(5) .
C4 N4 C5 C6 0.4(6) .
N4 C5 C6 N3 -0.2(6) .
C4 N3 C6 C5 -0.2(6) .
Cu1 N3 C6 C5 172.0(4) .
O2 C7 C8 C13 1.9(8) .
O1 C7 C8 C13 -176.4(5) .
O2 C7 C8 C9 -177.1(5) .
O1 C7 C8 C9 4.6(7) .
C13 C8 C9 C10 1.0(8) .
C7 C8 C9 C10 -180.0(5) .
C8 C9 C10 C11 -0.4(9) .
C9 C10 C11 C12 -0.9(10) .
C10 C11 C12 C13 1.6(11) .
C11 C12 C13 C8 -0.9(11) .
C9 C8 C13 C12 -0.3(9) .
C7 C8 C13 C12 -179.3(6) .
